data_1526227
loop_
_publ_author_name
'Haines, J.'
'Leger, J.M.'
'Chateau, C.'

_publ_section_title
;
 Transition to a crystalline high-pressure phase in alpha-(Ge O2) at room
 temperature
;
_journal_name_full 'Physical Review, Serie 3. B - Condensed Matter (18,1978-)'
_journal_page_first 8701
_journal_page_last 8706
_journal_volume 61
_journal_year 2000
_chemical_formula_sum 'Ge O2'
_space_group_IT_number 14
_symmetry_space_group_name_Hall '-P 2ybc'
_symmetry_space_group_name_H-M 'P 1 21/c 1'
_cell_angle_alpha 90
_cell_angle_beta 119.94
_cell_angle_gamma 90
_cell_formula_units_Z 6
_cell_length_a 8.285
_cell_length_b 4.32
_cell_length_c 5.41
_cell_volume 167.790
_citation_journal_id_ASTM PRBMDO
_cod_data_source_file Haines_PRBMDO_2000_473.cif
_cod_data_source_block Ge1O2
_cod_original_cell_volume 167.7901
_cod_original_formula_sum 'Ge1 O2'
_cod_database_code 1526227

loop_
_symmetry_equiv_pos_as_xyz
x,y,z
-x,y+1/2,-z+1/2
-x,-y,-z
x,-y-1/2,z-1/2

loop_
_atom_site_label
_atom_site_type_symbol
_atom_site_fract_x
_atom_site_fract_y
_atom_site_fract_z
_atom_site_occupancy
_atom_site_U_iso_or_equiv
Ge1 Ge+4 0.5 0 0 0.74 0.0
Ge3 Ge+4 0.16 0.521 0.977 1 0.0
O2 O-2 0.721 0.242 0.186 1 0.0
Ge2 Ge+4 0.5 0.5 0 0.26 0.0
O3 O-2 0.387 0.237 0.66 1 0.0
O1 O-2 0.054 0.243 0.651 1 0.0
